data_2201878
loop_
_publ_author_name
'R. Sankaranarayanan'
'M. Yogavel'
'D. Velmurugan'
'K. Sekar'
'P. C. Srinivasan'
'S. Shanmuga Sundara Raj'
'Hoong-Kun Fun'

_publ_section_title
;
 1,2-Bis[1-phenylsulfonyl-3-(phenylthio)indol-2-yl]ethene
;
_journal_issue 1
_journal_name_full 'Acta Crystallographica Section E'
_journal_page_first o99
_journal_page_last o101
_journal_paper_doi 10.1107/S1600536802023188
_journal_volume 59
_journal_year 2003
_chemical_formula_iupac 'C42 H30 N2 O4 S4'
_chemical_formula_moiety 'C42 H30 N2 O4 S4'
_chemical_formula_sum 'C42 H30 N2 O4 S4'
_chemical_formula_weight 754.92
_chemical_name_systematic
;
1,2-Bis[1-phenylsulfonyl-3-(phenylthio)indol-2-yl]ethene
;
_space_group_IT_number 2
_symmetry_cell_setting triclinic
_symmetry_space_group_name_Hall '-P 1'
_symmetry_space_group_name_H-M 'P -1'
_atom_sites_solution_hydrogens geom
_atom_sites_solution_primary direct
_atom_sites_solution_secondary difmap
_audit_creation_method SHELXL-97
_cell_angle_alpha 67.3790(10)
_cell_angle_beta 72.8210(10)
_cell_angle_gamma 74.5890(10)
_cell_formula_units_Z 1
_cell_length_a 9.2920(2)
_cell_length_b 9.5524(3)
_cell_length_c 11.3921(3)
_cell_measurement_reflns_used 5090
_cell_measurement_temperature 293(2)
_cell_measurement_theta_max 28.25
_cell_measurement_theta_min 2.33
_cell_volume 878.37(4)
_computing_cell_refinement 'SAINT (Siemens, 1996)'
_computing_data_collection 'SMART (Siemens, 1996)'
_computing_data_reduction SAINT
_computing_molecular_graphics
;
ZORTEP (Zsolnai, 1997) and PLATON (Spek, 1990)
;
_computing_publication_material 'SHELXL97 and PARST (Nardelli, 1995)'
_computing_structure_refinement 'SHELXL97 (Sheldrick, 1997)'
_computing_structure_solution 'SHELXS97 (Sheldrick, 1997)'
_diffrn_ambient_temperature 293(2)
_diffrn_measured_fraction_theta_full 0.953
_diffrn_measured_fraction_theta_max 0.953
_diffrn_measurement_device_type
;
Siemens SMART CCD area-detector
;
_diffrn_measurement_method \w
_diffrn_radiation_monochromator graphite
_diffrn_radiation_source 'fine-focus sealed tube'
_diffrn_radiation_type MoK\a
_diffrn_radiation_wavelength 0.71073
_diffrn_reflns_av_R_equivalents 0.0226
_diffrn_reflns_av_sigmaI/netI 0.0423
_diffrn_reflns_limit_h_max 12
_diffrn_reflns_limit_h_min -10
_diffrn_reflns_limit_k_max 12
_diffrn_reflns_limit_k_min -12
_diffrn_reflns_limit_l_max 14
_diffrn_reflns_limit_l_min -15
_diffrn_reflns_number 6040
_diffrn_reflns_theta_full 28.25
_diffrn_reflns_theta_max 28.25
_diffrn_reflns_theta_min 2.33
_diffrn_standards_decay_% 0
_diffrn_standards_number 0
_exptl_absorpt_coefficient_mu 0.319
_exptl_absorpt_correction_type none
_exptl_crystal_colour Colourless
_exptl_crystal_density_diffrn 1.427
_exptl_crystal_density_meas ?
_exptl_crystal_density_method 'not measured'
_exptl_crystal_description Block
_exptl_crystal_F_000 392
_exptl_crystal_size_max 0.46
_exptl_crystal_size_mid 0.40
_exptl_crystal_size_min 0.32
_refine_diff_density_max 0.324
_refine_diff_density_min -0.281
_refine_ls_extinction_method none
_refine_ls_goodness_of_fit_ref 1.057
_refine_ls_hydrogen_treatment constr
_refine_ls_matrix_type full
_refine_ls_number_parameters 235
_refine_ls_number_reflns 4138
_refine_ls_number_restraints 0
_refine_ls_restrained_S_all 1.057
_refine_ls_R_factor_all 0.0462
_refine_ls_R_factor_gt 0.0398
_refine_ls_shift/su_max 0.001
_refine_ls_shift/su_mean <0.001
_refine_ls_structure_factor_coef Fsqd
_refine_ls_weighting_details 'calc w = 1/[\s^2^(Fo^2^)+(0.0767P)^2^+0.0306P] where P = (Fo^2^+2Fc^2^)/3'
_refine_ls_weighting_scheme calc
_refine_ls_wR_factor_gt 0.1156
_refine_ls_wR_factor_ref 0.1202
_reflns_number_gt 3499
_reflns_number_total 4138
_reflns_threshold_expression I>2\s(I)
_cod_data_source_file ci6193.cif
_cod_data_source_block I
_cod_depositor_comments
;
The following automatic conversions were performed:
'_symmetry_cell_setting' value 'Triclinic' changed to 'triclinic'
according to '/home/saulius/struct/CIF-dictionaries/cif_core.dic'
dictionary named 'cif_core.dic' version 2.4.1 from 2010-06-29.

Automatic conversion script
Id: cif_fix_enum 1527 2010-12-29 10:47:43Z saulius 

The following automatic conversions were performed:

'_symmetry_cell_setting' value 'Triclinic' changed to 'triclinic'
according to /home/saulius/struct/CIF-dictionaries/cif_core.dic
dictionary named 'cif_core.dic' version 2.4.1 from 2010-06-29.

Automatic conversion script
Id: cif_fix_values 1715 2011-07-08 13:25:40Z adriana 

The following automatic conversions were performed:

'_exptl_crystal_density_meas' value 'none' was changed to '?' - the
value is perceived as not measured.

Automatic conversion script
Id: cif_fix_values 3008 2015-01-20 13:52:24Z robertas 
;
_cod_database_code 2201878
_cod_database_fobs_code 2201878

loop_
_symmetry_equiv_pos_as_xyz
'x, y, z'
'-x, -y, -z'

loop_
_atom_site_label
_atom_site_fract_x
_atom_site_fract_y
_atom_site_fract_z
_atom_site_U_iso_or_equiv
_atom_site_adp_type
_atom_site_calc_flag
_atom_site_refinement_flags
_atom_site_occupancy
_atom_site_disorder_assembly
_atom_site_disorder_group
_atom_site_type_symbol
S1 0.19036(4) 0.77234(4) 0.14479(4) 0.04120(13) Uani d . 1 . . S
S2 0.79898(4) 0.53525(5) 0.08169(4) 0.04196(13) Uani d . 1 . . S
O1 0.14649(13) 0.75278(14) 0.04310(12) 0.0505(3) Uani d . 1 . . O
O2 0.11574(15) 0.90070(15) 0.18791(15) 0.0625(4) Uani d . 1 . . O
N1 0.37892(14) 0.78381(13) 0.09635(12) 0.0354(3) Uani d . 1 . . N
C1 0.49156(15) 0.65937(15) 0.06706(13) 0.0324(3) Uani d . 1 . . C
C2 0.62293(16) 0.65819(16) 0.09971(14) 0.0352(3) Uani d . 1 . . C
C4 0.44633(18) 0.85940(16) 0.14685(13) 0.0379(3) Uani d . 1 . . C
C3 0.59817(18) 0.78506(17) 0.14682(13) 0.0388(3) Uani d . 1 . . C
C5 0.6975(2) 0.8430(2) 0.18095(17) 0.0529(4) Uani d . 1 . . C
H5 0.7993 0.7963 0.1785 0.063 Uiso calc R 1 . . H
C6 0.6384(3) 0.9727(2) 0.21869(18) 0.0619(5) Uani d . 1 . . C
H6 0.7015 1.0126 0.2431 0.074 Uiso calc R 1 . . H
C7 0.4883(3) 1.0432(2) 0.22063(18) 0.0596(5) Uani d . 1 . . C
H7 0.4527 1.1290 0.2476 0.071 Uiso calc R 1 . . H
C8 0.3882(2) 0.99143(18) 0.18400(16) 0.0499(4) Uani d . 1 . . C
H8 0.2876 1.0415 0.1840 0.060 Uiso calc R 1 . . H
C9 0.18600(17) 0.60084(19) 0.27974(15) 0.0406(3) Uani d . 1 . . C
C10 0.2173(2) 0.5962(2) 0.39345(17) 0.0542(4) Uani d . 1 . . C
H10 0.2380 0.6831 0.3991 0.065 Uiso calc R 1 . . H
C11 0.2170(2) 0.4601(3) 0.49803(18) 0.0622(5) Uani d . 1 . . C
H11 0.2382 0.4556 0.5744 0.075 Uiso calc R 1 . . H
C12 0.1859(2) 0.3316(3) 0.4902(2) 0.0624(5) Uani d . 1 . . C
H12 0.1863 0.2407 0.5609 0.075 Uiso calc R 1 . . H
C13 0.1541(3) 0.3376(2) 0.3769(2) 0.0639(5) Uani d . 1 . . C
H13 0.1324 0.2506 0.3721 0.077 Uiso calc R 1 . . H
C14 0.1543(2) 0.4725(2) 0.27028(18) 0.0508(4) Uani d . 1 . . C
H14 0.1335 0.4765 0.1940 0.061 Uiso calc R 1 . . H
C15 0.77201(16) 0.37086(17) 0.22466(14) 0.0364(3) Uani d . 1 . . C
C16 0.89272(19) 0.24669(19) 0.23659(17) 0.0454(3) Uani d . 1 . . C
H16 0.9791 0.2499 0.1693 0.055 Uiso calc R 1 . . H
C17 0.8846(2) 0.1187(2) 0.34806(18) 0.0527(4) Uani d . 1 . . C
H17 0.9666 0.0374 0.3564 0.063 Uiso calc R 1 . . H
C18 0.7542(2) 0.1112(2) 0.44768(17) 0.0547(4) Uani d . 1 . . C
H18 0.7489 0.0251 0.5227 0.066 Uiso calc R 1 . . H
C19 0.6328(2) 0.2317(2) 0.43492(18) 0.0578(5) Uani d . 1 . . C
H19 0.5451 0.2261 0.5011 0.069 Uiso calc R 1 . . H
C20 0.6403(2) 0.3622(2) 0.32364(17) 0.0499(4) Uani d . 1 . . C
H20 0.5578 0.4431 0.3155 0.060 Uiso calc R 1 . . H
C21 0.46027(16) 0.56928(16) 0.00201(14) 0.0348(3) Uani d . 1 . . C
H21 0.3790 0.6109 -0.0400 0.042 Uiso calc R 1 . . H

loop_
_atom_site_aniso_label
_atom_site_aniso_U_11
_atom_site_aniso_U_22
_atom_site_aniso_U_33
_atom_site_aniso_U_12
_atom_site_aniso_U_13
_atom_site_aniso_U_23
S1 0.0336(2) 0.0427(2) 0.0459(2) 0.00367(15) -0.00649(15) -0.02159(17)
S2 0.02939(19) 0.0474(2) 0.0447(2) -0.00699(14) -0.00625(14) -0.01182(16)
O1 0.0412(6) 0.0592(7) 0.0528(7) 0.0028(5) -0.0178(5) -0.0223(6)
O2 0.0500(7) 0.0555(8) 0.0809(10) 0.0116(6) -0.0066(6) -0.0407(7)
N1 0.0360(6) 0.0329(6) 0.0375(6) -0.0024(5) -0.0046(5) -0.0168(5)
C1 0.0314(6) 0.0318(6) 0.0326(6) -0.0028(5) -0.0040(5) -0.0132(5)
C2 0.0357(7) 0.0344(7) 0.0348(7) -0.0070(5) -0.0075(5) -0.0102(5)
C4 0.0516(8) 0.0322(7) 0.0292(6) -0.0116(6) -0.0043(6) -0.0096(5)
C3 0.0506(8) 0.0373(7) 0.0297(6) -0.0153(6) -0.0084(6) -0.0076(5)
C5 0.0684(11) 0.0532(10) 0.0454(9) -0.0244(8) -0.0199(8) -0.0106(7)
C6 0.0966(16) 0.0565(10) 0.0476(9) -0.0375(11) -0.0202(10) -0.0140(8)
C7 0.0975(16) 0.0440(9) 0.0434(9) -0.0278(10) -0.0049(9) -0.0185(7)
C8 0.0722(11) 0.0350(8) 0.0396(8) -0.0133(7) 0.0007(7) -0.0161(6)
C9 0.0319(7) 0.0510(8) 0.0381(7) -0.0063(6) 0.0006(5) -0.0205(6)
C10 0.0600(11) 0.0643(11) 0.0454(9) -0.0175(9) -0.0073(8) -0.0245(8)
C11 0.0658(12) 0.0817(14) 0.0407(9) -0.0200(10) -0.0100(8) -0.0184(9)
C12 0.0625(12) 0.0658(12) 0.0519(10) -0.0184(10) -0.0113(8) -0.0081(9)
C13 0.0759(14) 0.0564(11) 0.0623(12) -0.0226(10) -0.0162(10) -0.0147(9)
C14 0.0543(10) 0.0553(10) 0.0467(9) -0.0143(8) -0.0095(7) -0.0190(8)
C15 0.0357(7) 0.0411(7) 0.0374(7) -0.0047(6) -0.0124(6) -0.0162(6)
C16 0.0402(8) 0.0494(9) 0.0488(8) 0.0011(6) -0.0120(6) -0.0227(7)
C17 0.0591(10) 0.0442(9) 0.0572(10) 0.0076(7) -0.0216(8) -0.0236(8)
C18 0.0764(13) 0.0424(9) 0.0427(9) -0.0053(8) -0.0158(8) -0.0123(7)
C19 0.0615(11) 0.0551(10) 0.0430(9) -0.0058(8) -0.0015(8) -0.0118(8)
C20 0.0444(9) 0.0490(9) 0.0451(9) 0.0018(7) -0.0048(7) -0.0139(7)
C21 0.0300(6) 0.0381(7) 0.0395(7) -0.0037(5) -0.0069(5) -0.0182(6)

loop_
_atom_type_symbol
_atom_type_description
_atom_type_scat_dispersion_real
_atom_type_scat_dispersion_imag
_atom_type_scat_source
C C 0.0033 0.0016 'International Tables Vol C Tables 4.2.6.8 and 6.1.1.4'
H H 0.0000 0.0000 'International Tables Vol C Tables 4.2.6.8 and 6.1.1.4'
N N 0.0061 0.0033 'International Tables Vol C Tables 4.2.6.8 and 6.1.1.4'
O O 0.0106 0.0060 'International Tables Vol C Tables 4.2.6.8 and 6.1.1.4'
S S 0.1246 0.1234 'International Tables Vol C Tables 4.2.6.8 and 6.1.1.4'

loop_
_geom_angle_atom_site_label_1
_geom_angle_atom_site_label_2
_geom_angle_atom_site_label_3
_geom_angle_site_symmetry_1
_geom_angle
_geom_angle_publ_flag
O1 S1 O2 . 120.04(8) y
O1 S1 N1 . 107.77(7) y
O2 S1 N1 . 106.17(7) y
O1 S1 C9 . 109.31(7) y
O2 S1 C9 . 109.55(8) y
N1 S1 C9 . 102.53(7) y
C2 S2 C15 . 102.69(7) y
C4 N1 C1 . 108.05(12) y
C4 N1 S1 . 122.14(10) y
C1 N1 S1 . 121.22(10) y
C2 C1 N1 . 107.87(12) y
C2 C1 C21 . 131.17(12) ?
N1 C1 C21 . 120.69(12) ?
C1 C2 C3 . 108.75(12) ?
C1 C2 S2 . 128.20(11) ?
C3 C2 S2 . 122.95(11) ?
C3 C4 C8 . 121.30(15) ?
C3 C4 N1 . 107.73(12) ?
C8 C4 N1 . 130.82(15) ?
C5 C3 C4 . 120.60(15) ?
C5 C3 C2 . 131.72(16) ?
C4 C3 C2 . 107.55(13) ?
C6 C5 C3 . 117.59(19) ?
C6 C5 H5 . 121.2 ?
C3 C5 H5 . 121.2 ?
C7 C6 C5 . 121.33(17) ?
C7 C6 H6 . 119.3 ?
C5 C6 H6 . 119.3 ?
C6 C7 C8 . 122.55(16) ?
C6 C7 H7 . 118.7 ?
C8 C7 H7 . 118.7 ?
C7 C8 C4 . 116.59(18) ?
C7 C8 H8 . 121.7 ?
C4 C8 H8 . 121.7 ?
C14 C9 C10 . 121.06(17) ?
C14 C9 S1 . 119.64(13) ?
C10 C9 S1 . 119.29(13) ?
C11 C10 C9 . 118.97(17) ?
C11 C10 H10 . 120.5 ?
C9 C10 H10 . 120.5 ?
C12 C11 C10 . 120.69(18) ?
C12 C11 H11 . 119.7 ?
C10 C11 H11 . 119.7 ?
C11 C12 C13 . 119.93(19) ?
C11 C12 H12 . 120.0 ?
C13 C12 H12 . 120.0 ?
C12 C13 C14 . 120.55(18) ?
C12 C13 H13 . 119.7 ?
C14 C13 H13 . 119.7 ?
C9 C14 C13 . 118.80(16) ?
C9 C14 H14 . 120.6 ?
C13 C14 H14 . 120.6 ?
C20 C15 C16 . 119.44(15) ?
C20 C15 S2 . 123.82(12) ?
C16 C15 S2 . 116.73(12) ?
C17 C16 C15 . 120.28(16) ?
C17 C16 H16 . 119.9 ?
C15 C16 H16 . 119.9 ?
C16 C17 C18 . 120.22(16) ?
C16 C17 H17 . 119.9 ?
C18 C17 H17 . 119.9 ?
C19 C18 C17 . 119.75(17) ?
C19 C18 H18 . 120.1 ?
C17 C18 H18 . 120.1 ?
C18 C19 C20 . 120.60(17) ?
C18 C19 H19 . 119.7 ?
C20 C19 H19 . 119.7 ?
C15 C20 C19 . 119.66(16) ?
C15 C20 H20 . 120.2 ?
C19 C20 H20 . 120.2 ?
C21 C21 C1 2_665 125.09(17) ?
C21 C21 H21 2_665 117.5 ?
C1 C21 H21 . 117.5 ?

loop_
_geom_bond_atom_site_label_1
_geom_bond_atom_site_label_2
_geom_bond_site_symmetry_2
_geom_bond_distance
_geom_bond_publ_flag
S1 O1 . 1.4244(12) y
S1 O2 . 1.4268(12) y
S1 N1 . 1.6943(13) y
S1 C9 . 1.7635(17) y
S2 C2 . 1.7502(15) y
S2 C15 . 1.7839(15) y
N1 C4 . 1.4204(18) y
N1 C1 . 1.4343(16) y
C1 C2 . 1.3734(18) ?
C1 C21 . 1.4578(18) y
C2 C3 . 1.4453(19) ?
C4 C3 . 1.401(2) ?
C4 C8 . 1.405(2) ?
C3 C5 . 1.399(2) ?
C5 C6 . 1.390(3) ?
C5 H5 . 0.93 ?
C6 C7 . 1.376(3) ?
C6 H6 . 0.93 ?
C7 C8 . 1.385(3) ?
C7 H7 . 0.93 ?
C8 H8 . 0.93 ?
C9 C14 . 1.383(2) ?
C9 C10 . 1.391(2) ?
C10 C11 . 1.385(3) ?
C10 H10 . 0.93 ?
C11 C12 . 1.373(3) ?
C11 H11 . 0.93 ?
C12 C13 . 1.384(3) ?
C12 H12 . 0.93 ?
C13 C14 . 1.390(3) ?
C13 H13 . 0.93 ?
C14 H14 . 0.93 ?
C15 C20 . 1.394(2) ?
C15 C16 . 1.394(2) ?
C16 C17 . 1.382(2) ?
C16 H16 . 0.93 ?
C17 C18 . 1.390(3) ?
C17 H17 . 0.93 ?
C18 C19 . 1.377(3) ?
C18 H18 . 0.93 ?
C19 C20 . 1.394(2) ?
C19 H19 . 0.93 ?
C20 H20 . 0.93 ?
C21 C21 2_665 1.344(3) y
C21 H21 . 0.93 ?

loop_
_geom_hbond_atom_site_label_D
_geom_hbond_atom_site_label_H
_geom_hbond_atom_site_label_A
_geom_hbond_site_symmetry_A
_geom_hbond_distance_DH
_geom_hbond_distance_HA
_geom_hbond_distance_DA
_geom_hbond_angle_DHA
C8 H8 O2 . 0.93 2.33 2.869(2) 117
C14 H14 O1 . 0.93 2.55 2.924(2) 105
C21 H21 O1 . 0.93 2.37 2.984(2) 123
C21 H21 S2 2_665 0.93 2.67 3.328(2) 129
C17 H17 O2 1_645 0.93 2.59 3.242(2) 128
C6 H6 Cg(B) 1_565 0.93 2.99 3.842(2) 153

loop_
_geom_torsion_atom_site_label_1
_geom_torsion_atom_site_label_2
_geom_torsion_atom_site_label_3
_geom_torsion_atom_site_label_4
_geom_torsion_site_symmetry_4
_geom_torsion
_geom_torsion_publ_flag
O1 S1 N1 C4 . 155.46(11) y
O2 S1 N1 C4 . 25.65(14) ?
C9 S1 N1 C4 . -89.26(12) ?
O1 S1 N1 C1 . -60.57(12) ?
O2 S1 N1 C1 . 169.62(11) y
C9 S1 N1 C1 . 54.71(12) ?
C4 N1 C1 C2 . 0.52(15) ?
S1 N1 C1 C2 . -147.88(10) ?
C4 N1 C1 C21 . -174.15(12) ?
S1 N1 C1 C21 . 37.45(17) ?
N1 C1 C2 C3 . -1.76(16) ?
C21 C1 C2 C3 . 172.15(14) ?
N1 C1 C2 S2 . -178.28(10) ?
C21 C1 C2 S2 . -4.4(2) ?
C15 S2 C2 C1 . -84.02(14) y
C15 S2 C2 C3 . 99.91(13) ?
C1 N1 C4 C3 . 0.95(15) ?
S1 N1 C4 C3 . 149.01(10) ?
C1 N1 C4 C8 . 176.41(15) ?
S1 N1 C4 C8 . -35.5(2) y
C8 C4 C3 C5 . -1.6(2) ?
N1 C4 C3 C5 . 174.39(14) ?
C8 C4 C3 C2 . -177.97(13) ?
N1 C4 C3 C2 . -1.99(15) ?
C1 C2 C3 C5 . -173.47(16) ?
S2 C2 C3 C5 . 3.3(2) ?
C1 C2 C3 C4 . 2.36(16) ?
S2 C2 C3 C4 . 179.10(10) ?
C4 C3 C5 C6 . 2.1(2) ?
C2 C3 C5 C6 . 177.50(16) ?
C3 C5 C6 C7 . -1.0(3) ?
C5 C6 C7 C8 . -0.8(3) ?
C6 C7 C8 C4 . 1.4(3) ?
C3 C4 C8 C7 . -0.2(2) ?
N1 C4 C8 C7 . -175.12(15) ?
O1 S1 C9 C14 . 4.43(16) ?
O2 S1 C9 C14 . 137.84(14) y
N1 S1 C9 C14 . -109.72(14) y
O1 S1 C9 C10 . -176.70(13) ?
O2 S1 C9 C10 . -43.28(15) y
N1 S1 C9 C10 . 69.15(14) ?
C14 C9 C10 C11 . 0.3(3) ?
S1 C9 C10 C11 . -178.55(14) ?
C9 C10 C11 C12 . -0.2(3) ?
C10 C11 C12 C13 . -0.1(3) ?
C11 C12 C13 C14 . 0.4(3) ?
C10 C9 C14 C13 . 0.0(3) ?
S1 C9 C14 C13 . 178.85(14) ?
C12 C13 C14 C9 . -0.4(3) ?
C2 S2 C15 C20 . -3.92(15) y
C2 S2 C15 C16 . 177.33(11) ?
C20 C15 C16 C17 . -2.7(2) ?
S2 C15 C16 C17 . 176.08(12) ?
C15 C16 C17 C18 . 1.7(2) ?
C16 C17 C18 C19 . 0.1(3) ?
C17 C18 C19 C20 . -0.8(3) ?
C16 C15 C20 C19 . 2.0(3) ?
S2 C15 C20 C19 . -176.74(13) ?
C18 C19 C20 C15 . -0.2(3) ?
C2 C1 C21 C21 2_665 23.6(3) y
N1 C1 C21 C21 2_665 -163.16(18) y
